data_4327761
loop_
_publ_author_name
'Zhiwei Liu'
'Peter I. Djurovich'
'Matthew T. Whited'
'Mark E. Thompson'

_publ_contact_author_address
;Department of Chemistry
University of Southern California
Los Angeles, CA 90089
;
_publ_contact_author_email met@usc.edu
_publ_contact_author_fax '(+1) 213-740-8594'
_publ_contact_author_name 'Mark E. Thompson'
_publ_section_title
;
 Cu4I4 Clusters Supported by P^N-type Ligands: New Structures with Tunable
 Emission Colors
;
_journal_name_full 'Inorganic Chemistry'
_journal_page_first 230
_journal_page_last 236
_journal_paper_doi 10.1021/ic2015226
_journal_volume 51
_journal_year 2012
_chemical_formula_moiety 'C36 H32 Cu4 I4 N2 P2'
_chemical_formula_sum 'C36 H32 Cu4 I4 N2 P2'
_chemical_formula_weight 1316.34
_chemical_name_systematic
; 
 ? 
;
_space_group_IT_number 14
_symmetry_cell_setting monoclinic
_symmetry_space_group_name_Hall '-P 2yn'
_symmetry_space_group_name_H-M 'P 1 21/n 1'
_atom_sites_solution_hydrogens geom
_atom_sites_solution_primary direct
_atom_sites_solution_secondary difmap
_audit_creation_method SHELXL-97
_cell_angle_alpha 90.00
_cell_angle_beta 109.190(4)
_cell_angle_gamma 90.00
_cell_formula_units_Z 2
_cell_length_a 12.160(3)
_cell_length_b 9.482(2)
_cell_length_c 18.363(4)
_cell_measurement_reflns_used 6273
_cell_measurement_temperature 153(2)
_cell_measurement_theta_max 27.5241
_cell_measurement_theta_min 2.4271
_cell_volume 1999.6(8)
_computing_cell_refinement 'Bruker XSCANS'
_computing_data_collection 'Bruker XSCANS'
_computing_data_reduction 'Bruker SHELXTL'
_computing_molecular_graphics 'Bruker SHELXTL'
_computing_publication_material 'Bruker SHELXTL'
_computing_structure_refinement 'SHELXL-97 (Sheldrick, 2008)'
_computing_structure_solution 'SHELXS-97 (Sheldrick, 2008)'
_diffrn_ambient_temperature 153(2)
_diffrn_measured_fraction_theta_full 0.999
_diffrn_measured_fraction_theta_max 0.973
_diffrn_measurement_device_type 'Bruker P4'
_diffrn_measurement_method '\w scans'
_diffrn_radiation_monochromator graphite
_diffrn_radiation_source 'fine-focus sealed tube'
_diffrn_radiation_type MoK\a
_diffrn_radiation_wavelength 0.71073
_diffrn_reflns_av_R_equivalents 0.0287
_diffrn_reflns_av_sigmaI/netI 0.0351
_diffrn_reflns_limit_h_max 15
_diffrn_reflns_limit_h_min -15
_diffrn_reflns_limit_k_max 9
_diffrn_reflns_limit_k_min -12
_diffrn_reflns_limit_l_max 17
_diffrn_reflns_limit_l_min -23
_diffrn_reflns_number 11832
_diffrn_reflns_theta_full 25.00
_diffrn_reflns_theta_max 27.52
_diffrn_reflns_theta_min 1.78
_exptl_absorpt_coefficient_mu 5.294
_exptl_absorpt_correction_T_max 0.7476
_exptl_absorpt_correction_T_min 0.5144
_exptl_absorpt_correction_type multi-scan
_exptl_absorpt_process_details 'Bruker SADABS'
_exptl_crystal_colour colorless
_exptl_crystal_density_diffrn 2.186
_exptl_crystal_description blade
_exptl_crystal_F_000 1240
_exptl_crystal_size_max 0.23
_exptl_crystal_size_mid 0.10
_exptl_crystal_size_min 0.095
_refine_diff_density_max 0.891
_refine_diff_density_min -0.604
_refine_diff_density_rms 0.105
_refine_ls_extinction_method none
_refine_ls_goodness_of_fit_ref 1.340
_refine_ls_hydrogen_treatment constr
_refine_ls_matrix_type full
_refine_ls_number_parameters 217
_refine_ls_number_reflns 4471
_refine_ls_number_restraints 0
_refine_ls_restrained_S_all 1.340
_refine_ls_R_factor_all 0.0397
_refine_ls_R_factor_gt 0.0304
_refine_ls_shift/su_max 0.002
_refine_ls_shift/su_mean 0.000
_refine_ls_structure_factor_coef Fsqd
_refine_ls_weighting_details 'calc w=1/[\s^2^(Fo^2^)+(0.0000P)^2^+0.0000P] where P=(Fo^2^+2Fc^2^)/3'
_refine_ls_weighting_scheme calc
_refine_ls_wR_factor_gt 0.0523
_refine_ls_wR_factor_ref 0.0540
_reflns_number_gt 3711
_reflns_number_total 4471
_reflns_threshold_expression >2sigma(I)
_cod_data_source_file ic2015226_si_001_2.cif
_cod_data_source_block zl03
_cod_original_cell_volume 1999.7(8)
_cod_original_sg_symbol_Hall -P2yn
_cod_database_code 4327761

loop_
_symmetry_equiv_pos_as_xyz
'x, y, z'
'-x+1/2, y+1/2, -z+1/2'
'-x, -y, -z'
'x-1/2, -y-1/2, z-1/2'

loop_
_atom_site_label
_atom_site_type_symbol
_atom_site_fract_x
_atom_site_fract_y
_atom_site_fract_z
_atom_site_U_iso_or_equiv
_atom_site_adp_type
_atom_site_occupancy
_atom_site_symmetry_multiplicity
_atom_site_calc_flag
_atom_site_refinement_flags
Cu1 Cu 0.93042(5) 0.31719(5) 0.97103(3) 0.05480(16) Uani 1 1 d .
Cu2 Cu 0.85422(4) 0.53197(5) 1.02033(3) 0.04180(13) Uani 1 1 d .
I1 I 0.71572(2) 0.31382(3) 0.976464(18) 0.04947(9) Uani 1 1 d .
I2 I 1.05589(2) 0.43020(2) 1.111851(14) 0.03486(7) Uani 1 1 d .
N1 N 0.9530(3) 0.1533(3) 0.90906(18) 0.0348(7) Uani 1 1 d .
P1 P 0.76621(8) 0.73789(9) 1.01231(5) 0.0295(2) Uani 1 1 d .
C1 C 0.8621(3) 0.1248(4) 0.8460(2) 0.0411(10) Uani 1 1 d .
H1 H 0.7933 0.1794 0.8365 0.049 Uiso 1 1 calc R
C2 C 0.8635(4) 0.0202(4) 0.7940(2) 0.0448(10) Uani 1 1 d .
H2 H 0.7976 0.0046 0.7495 0.054 Uiso 1 1 calc R
C3 C 0.9621(4) -0.0610(4) 0.8080(2) 0.0430(10) Uani 1 1 d .
H3 H 0.9653 -0.1343 0.7735 0.052 Uiso 1 1 calc R
C4 C 1.0552(3) -0.0342(4) 0.8725(2) 0.0392(9) Uani 1 1 d .
H4 H 1.1239 -0.0894 0.8831 0.047 Uiso 1 1 calc R
C5 C 1.0499(3) 0.0736(3) 0.9227(2) 0.0330(8) Uani 1 1 d .
C6 C 0.8505(3) 0.8960(3) 1.0058(2) 0.0336(9) Uani 1 1 d .
H6A H 0.8809 0.8840 0.9624 0.040 Uiso 1 1 calc R
H6B H 0.7976 0.9784 0.9941 0.040 Uiso 1 1 calc R
C7 C 0.6998(3) 0.7818(4) 1.0844(2) 0.0320(8) Uani 1 1 d .
C8 C 0.7027(4) 0.6821(4) 1.1400(2) 0.0466(10) Uani 1 1 d .
H8 H 0.7394 0.5937 1.1401 0.056 Uiso 1 1 calc R
C9 C 0.6512(4) 0.7121(5) 1.1962(3) 0.0615(13) Uani 1 1 d .
H9 H 0.6536 0.6445 1.2349 0.074 Uiso 1 1 calc R
C10 C 0.5972(4) 0.8398(5) 1.1951(3) 0.0673(15) Uani 1 1 d .
H10 H 0.5621 0.8602 1.2331 0.081 Uiso 1 1 calc R
C11 C 0.5935(4) 0.9376(5) 1.1398(3) 0.0668(14) Uani 1 1 d .
H11 H 0.5562 1.0257 1.1396 0.080 Uiso 1 1 calc R
C12 C 0.6436(4) 0.9092(4) 1.0843(3) 0.0494(11) Uani 1 1 d .
H12 H 0.6396 0.9772 1.0455 0.059 Uiso 1 1 calc R
C13 C 0.6433(3) 0.7443(4) 0.9234(2) 0.0329(8) Uani 1 1 d .
C14 C 0.5408(4) 0.6771(4) 0.9197(2) 0.0457(10) Uani 1 1 d .
H14 H 0.5340 0.6356 0.9651 0.055 Uiso 1 1 calc R
C15 C 0.4484(4) 0.6682(5) 0.8524(3) 0.0608(13) Uani 1 1 d .
H15 H 0.3785 0.6222 0.8514 0.073 Uiso 1 1 calc R
C16 C 0.4587(4) 0.7270(5) 0.7862(3) 0.0629(14) Uani 1 1 d .
H16 H 0.3961 0.7197 0.7389 0.076 Uiso 1 1 calc R
C17 C 0.5581(5) 0.7956(5) 0.7884(2) 0.0578(13) Uani 1 1 d .
H17 H 0.5639 0.8373 0.7428 0.069 Uiso 1 1 calc R
C18 C 0.6503(4) 0.8050(4) 0.8562(2) 0.0445(10) Uani 1 1 d .
H18 H 0.7192 0.8533 0.8571 0.053 Uiso 1 1 calc R

loop_
_atom_site_aniso_label
_atom_site_aniso_U_11
_atom_site_aniso_U_22
_atom_site_aniso_U_33
_atom_site_aniso_U_23
_atom_site_aniso_U_13
_atom_site_aniso_U_12
Cu1 0.0439(3) 0.0390(3) 0.0897(4) -0.0221(3) 0.0331(3) -0.0008(2)
Cu2 0.0392(3) 0.0258(2) 0.0640(3) -0.0012(2) 0.0218(3) 0.0056(2)
I1 0.03642(15) 0.03048(14) 0.0887(2) -0.00485(14) 0.03028(15) -0.00261(11)
I2 0.03792(14) 0.03095(13) 0.03922(15) 0.00303(11) 0.01742(11) 0.00420(11)
N1 0.0347(17) 0.0260(16) 0.050(2) 0.0019(14) 0.0229(16) -0.0019(13)
P1 0.0323(5) 0.0226(4) 0.0392(6) 0.0004(4) 0.0196(5) 0.0025(4)
C1 0.039(2) 0.029(2) 0.059(3) 0.0062(19) 0.023(2) -0.0018(17)
C2 0.044(2) 0.040(2) 0.050(3) 0.003(2) 0.015(2) -0.0123(19)
C3 0.056(3) 0.030(2) 0.052(3) -0.0077(19) 0.029(2) -0.005(2)
C4 0.042(2) 0.0256(19) 0.058(3) -0.0003(18) 0.028(2) 0.0038(17)
C5 0.038(2) 0.0214(17) 0.048(2) 0.0032(17) 0.0252(19) -0.0026(16)
C6 0.037(2) 0.0257(18) 0.047(2) 0.0006(16) 0.0262(19) 0.0013(15)
C7 0.033(2) 0.0270(18) 0.041(2) -0.0057(17) 0.0182(18) -0.0045(16)
C8 0.052(3) 0.044(2) 0.051(3) 0.005(2) 0.028(2) -0.003(2)
C9 0.068(3) 0.073(3) 0.059(3) 0.007(3) 0.041(3) -0.005(3)
C10 0.084(4) 0.071(3) 0.075(4) -0.026(3) 0.063(3) -0.018(3)
C11 0.082(3) 0.044(3) 0.102(4) -0.018(3) 0.068(3) -0.005(3)
C12 0.064(3) 0.032(2) 0.066(3) -0.001(2) 0.040(3) 0.004(2)
C13 0.037(2) 0.0265(18) 0.037(2) -0.0029(16) 0.0147(18) 0.0062(16)
C14 0.048(3) 0.035(2) 0.055(3) 0.0031(19) 0.018(2) -0.0047(19)
C15 0.045(3) 0.058(3) 0.068(3) -0.004(3) 0.003(3) 0.000(2)
C16 0.059(3) 0.062(3) 0.050(3) -0.022(3) -0.006(3) 0.021(3)
C17 0.081(4) 0.059(3) 0.036(3) 0.003(2) 0.024(3) 0.035(3)
C18 0.055(3) 0.044(2) 0.041(3) 0.0027(19) 0.026(2) 0.012(2)

loop_
_atom_type_symbol
_atom_type_description
_atom_type_scat_dispersion_real
_atom_type_scat_dispersion_imag
_atom_type_scat_source
C C 0.0033 0.0016 'International Tables Vol C Tables 4.2.6.8 and 6.1.1.4'
H H 0.0000 0.0000 'International Tables Vol C Tables 4.2.6.8 and 6.1.1.4'
N N 0.0061 0.0033 'International Tables Vol C Tables 4.2.6.8 and 6.1.1.4'
P P 0.1023 0.0942 'International Tables Vol C Tables 4.2.6.8 and 6.1.1.4'
Cu Cu 0.3201 1.2651 'International Tables Vol C Tables 4.2.6.8 and 6.1.1.4'
I I -0.4742 1.8119 'International Tables Vol C Tables 4.2.6.8 and 6.1.1.4'

loop_
_geom_angle_atom_site_label_1
_geom_angle_atom_site_label_2
_geom_angle_atom_site_label_3
_geom_angle
_geom_angle_site_symmetry_1
_geom_angle_site_symmetry_3
N1 Cu1 Cu2 165.21(10) . .
N1 Cu1 I1 109.52(9) . .
Cu2 Cu1 I1 60.874(17) . .
N1 Cu1 I2 134.50(9) . .
Cu2 Cu1 I2 60.288(19) . .
I1 Cu1 I2 102.62(2) . .
N1 Cu1 I2 107.71(9) . 3_767
Cu2 Cu1 I2 67.01(2) . 3_767
I1 Cu1 I2 105.06(2) . 3_767
I2 Cu1 I2 93.58(2) . 3_767
N1 Cu1 Cu2 97.04(8) . 3_767
Cu2 Cu1 Cu2 90.78(3) . 3_767
I1 Cu1 Cu2 151.14(2) . 3_767
I2 Cu1 Cu2 63.332(18) . 3_767
I2 Cu1 Cu2 54.372(15) 3_767 3_767
P1 Cu2 Cu1 156.36(4) . .
P1 Cu2 I1 115.40(4) . .
Cu1 Cu2 I1 61.82(2) . .
P1 Cu2 I2 133.60(3) . .
Cu1 Cu2 I2 64.07(2) . .
I1 Cu2 I2 105.90(2) . .
P1 Cu2 Cu1 88.68(3) . 3_767
Cu1 Cu2 Cu1 89.22(3) . 3_767
I1 Cu2 Cu1 150.54(2) . 3_767
I2 Cu2 Cu1 61.47(2) . 3_767
P1 Cu2 I2 97.93(3) . 3_767
Cu1 Cu2 I2 62.04(2) . 3_767
I1 Cu2 I2 102.38(2) . 3_767
I2 Cu2 I2 92.83(2) . 3_767
Cu1 Cu2 I2 55.225(16) 3_767 3_767
Cu2 I1 Cu1 57.302(18) . .
Cu2 I2 Cu1 55.639(18) . .
Cu2 I2 Cu1 64.159(19) . 3_767
Cu1 I2 Cu1 86.42(2) . 3_767
Cu2 I2 Cu2 87.17(2) . 3_767
Cu1 I2 Cu2 61.44(2) . 3_767
Cu1 I2 Cu2 50.957(14) 3_767 3_767
C1 N1 C5 117.9(3) . .
C1 N1 Cu1 114.9(2) . .
C5 N1 Cu1 127.1(3) . .
C7 P1 C13 102.47(16) . .
C7 P1 C6 104.57(15) . .
C13 P1 C6 103.05(17) . .
C7 P1 Cu2 118.49(12) . .
C13 P1 Cu2 109.12(11) . .
C6 P1 Cu2 117.15(12) . .
N1 C1 C2 123.3(4) . .
N1 C1 H1 118.4 . .
C2 C1 H1 118.4 . .
C3 C2 C1 118.7(4) . .
C3 C2 H2 120.6 . .
C1 C2 H2 120.6 . .
C4 C3 C2 118.8(4) . .
C4 C3 H3 120.6 . .
C2 C3 H3 120.6 . .
C3 C4 C5 120.3(3) . .
C3 C4 H4 119.9 . .
C5 C4 H4 119.9 . .
N1 C5 C4 121.0(3) . .
N1 C5 C6 117.5(3) . 3_767
C4 C5 C6 121.5(3) . 3_767
C5 C6 P1 114.1(2) 3_767 .
C5 C6 H6A 108.7 3_767 .
P1 C6 H6A 108.7 . .
C5 C6 H6B 108.7 3_767 .
P1 C6 H6B 108.7 . .
H6A C6 H6B 107.6 . .
C8 C7 C12 119.3(3) . .
C8 C7 P1 118.3(3) . .
C12 C7 P1 122.5(3) . .
C7 C8 C9 119.7(4) . .
C7 C8 H8 120.1 . .
C9 C8 H8 120.1 . .
C10 C9 C8 119.7(4) . .
C10 C9 H9 120.2 . .
C8 C9 H9 120.2 . .
C11 C10 C9 120.5(4) . .
C11 C10 H10 119.8 . .
C9 C10 H10 119.8 . .
C10 C11 C12 120.3(4) . .
C10 C11 H11 119.9 . .
C12 C11 H11 119.9 . .
C11 C12 C7 120.5(4) . .
C11 C12 H12 119.7 . .
C7 C12 H12 119.7 . .
C14 C13 C18 117.7(4) . .
C14 C13 P1 119.5(3) . .
C18 C13 P1 122.6(3) . .
C15 C14 C13 122.1(4) . .
C15 C14 H14 119.0 . .
C13 C14 H14 119.0 . .
C14 C15 C16 119.0(4) . .
C14 C15 H15 120.5 . .
C16 C15 H15 120.5 . .
C17 C16 C15 120.2(4) . .
C17 C16 H16 119.9 . .
C15 C16 H16 119.9 . .
C16 C17 C18 120.6(4) . .
C16 C17 H17 119.7 . .
C18 C17 H17 119.7 . .
C17 C18 C13 120.4(4) . .
C17 C18 H18 119.8 . .
C13 C18 H18 119.8 . .

loop_
_geom_bond_atom_site_label_1
_geom_bond_atom_site_label_2
_geom_bond_distance
_geom_bond_site_symmetry_2
Cu1 N1 1.997(3) .
Cu1 Cu2 2.5254(8) .
Cu1 I1 2.6454(8) .
Cu1 I2 2.7513(8) .
Cu1 I2 2.8719(8) 3_767
Cu1 Cu2 2.9421(9) 3_767
Cu2 P1 2.2081(11) .
Cu2 I1 2.6215(7) .
Cu2 I2 2.6570(7) .
Cu2 Cu1 2.9421(9) 3_767
Cu2 I2 2.9932(8) 3_767
I2 Cu1 2.8719(8) 3_767
I2 Cu2 2.9933(8) 3_767
N1 C1 1.340(5) .
N1 C5 1.352(4) .
P1 C7 1.811(3) .
P1 C13 1.816(4) .
P1 C6 1.842(3) .
C1 C2 1.379(5) .
C1 H1 0.9500 .
C2 C3 1.376(5) .
C2 H2 0.9500 .
C3 C4 1.366(5) .
C3 H3 0.9500 .
C4 C5 1.393(5) .
C4 H4 0.9500 .
C5 C6 1.492(5) 3_767
C6 C5 1.492(5) 3_767
C6 H6A 0.9900 .
C6 H6B 0.9900 .
C7 C8 1.383(5) .
C7 C12 1.388(5) .
C8 C9 1.401(5) .
C8 H8 0.9500 .
C9 C10 1.375(6) .
C9 H9 0.9500 .
C10 C11 1.366(6) .
C10 H10 0.9500 .
C11 C12 1.374(5) .
C11 H11 0.9500 .
C12 H12 0.9500 .
C13 C14 1.382(5) .
C13 C18 1.390(5) .
C14 C15 1.372(6) .
C14 H14 0.9500 .
C15 C16 1.380(6) .
C15 H15 0.9500 .
C16 C17 1.362(6) .
C16 H16 0.9500 .
C17 C18 1.378(6) .
C17 H17 0.9500 .
C18 H18 0.9500 .
